data_7048107
loop_
_publ_author_name
'Srinivasan, Anandi'
'Wang, Xiaoping'
'Cl\'erac, Rodolphe'
'Rouzi\`eres, Mathieu'
'Falvello, Larry R.'
'McGrady, John E.'
'Hillard, Elizabeth A.'

_publ_section_title
;
 Temperature dependence of the spin state and geometry in tricobalt
 paddlewheel complexes with halide axial ligands.
;
_journal_issue 46
_journal_name_full 'Dalton transactions (Cambridge, England : 2003)'
_journal_page_first 16798
_journal_page_last 16806
_journal_paper_doi 10.1039/c8dt03833c
_journal_volume 47
_journal_year 2018
_chemical_formula_moiety 'C40 H32 Br2 Co3 N12, C4 H10 O'
_chemical_formula_sum 'C44 H42 Br2 Co3 N12 O'
_chemical_formula_weight 1091.50
_space_group_crystal_system monoclinic
_space_group_IT_number 14
_space_group_name_Hall '-P 2ybc'
_space_group_name_H-M_alt 'P 1 21/c 1'
_symmetry_space_group_name_Hall '-P 2ybc'
_symmetry_space_group_name_H-M 'P 1 21/c 1'
_atom_sites_solution_hydrogens geom
_audit_creation_method SHELXL-2014/7
_audit_update_record
;
2018-11-05 deposited with the CCDC.
2018-11-07 downloaded from the CCDC.
;
_cell_angle_alpha 90
_cell_angle_beta 99.293(4)
_cell_angle_gamma 90
_cell_formula_units_Z 4
_cell_length_a 16.1914(13)
_cell_length_b 15.9355(12)
_cell_length_c 17.2266(14)
_cell_measurement_reflns_used 9695
_cell_measurement_temperature 350(2)
_cell_measurement_theta_max 26.72
_cell_measurement_theta_min 2.28
_cell_volume 4386.4(6)
_computing_cell_refinement 'SAINT (Bruker, 2003)'
_computing_data_collection 'APEX2 (Bruker, 2005)'
_computing_data_reduction 'SAINT (Bruker, 2003)'
_computing_molecular_graphics 'WinGX (Farrugia, 2012)'
_computing_publication_material 'SHELXL-2016/6 (Sheldrick, 2016)'
_computing_structure_refinement 'SHELXL-2014/7 (Sheldrick, 2014)'
_computing_structure_solution 'SHELXS2013 (Sheldrick, 2008)'
_diffrn_ambient_temperature 350(2)
_diffrn_measured_fraction_theta_full 0.997
_diffrn_measured_fraction_theta_max 0.996
_diffrn_measurement_device_type 'Bruker APEX-II CCD'
_diffrn_measurement_method '\f and \w scans'
_diffrn_radiation_type MoK\a
_diffrn_radiation_wavelength 0.71073
_diffrn_reflns_av_R_equivalents 0.0576
_diffrn_reflns_av_unetI/netI 0.0288
_diffrn_reflns_Laue_measured_fraction_full 0.997
_diffrn_reflns_Laue_measured_fraction_max 0.996
_diffrn_reflns_limit_h_max 21
_diffrn_reflns_limit_h_min -21
_diffrn_reflns_limit_k_max 20
_diffrn_reflns_limit_k_min -19
_diffrn_reflns_limit_l_max 22
_diffrn_reflns_limit_l_min -22
_diffrn_reflns_number 137516
_diffrn_reflns_point_group_measured_fraction_full 0.997
_diffrn_reflns_point_group_measured_fraction_max 0.996
_diffrn_reflns_theta_full 25.242
_diffrn_reflns_theta_max 27.528
_diffrn_reflns_theta_min 1.752
_diffrn_source 'sealed tube'
_exptl_absorpt_coefficient_mu 2.994
_exptl_absorpt_correction_T_max 0.7454
_exptl_absorpt_correction_T_min 0.3767
_exptl_absorpt_correction_type multi-scan
_exptl_absorpt_process_details 'SADABS (Bruker, 2003)'
_exptl_crystal_colour brown
_exptl_crystal_density_diffrn 1.653
_exptl_crystal_density_method 'not measured'
_exptl_crystal_description Block
_exptl_crystal_F_000 2196
_exptl_crystal_size_max 0.544
_exptl_crystal_size_mid 0.403
_exptl_crystal_size_min 0.238
_refine_diff_density_max 0.756
_refine_diff_density_min -1.718
_refine_diff_density_rms 0.106
_refine_ls_extinction_method none
_refine_ls_goodness_of_fit_ref 1.035
_refine_ls_hydrogen_treatment constr
_refine_ls_matrix_type full
_refine_ls_number_parameters 561
_refine_ls_number_reflns 10059
_refine_ls_number_restraints 0
_refine_ls_restrained_S_all 1.035
_refine_ls_R_factor_all 0.0697
_refine_ls_R_factor_gt 0.0491
_refine_ls_shift/su_max 0.002
_refine_ls_shift/su_mean 0.000
_refine_ls_structure_factor_coef Fsqd
_refine_ls_weighting_details 'w=1/[\s^2^(Fo^2^)+(0.0758P)^2^+12.1275P] where P=(Fo^2^+2Fc^2^)/3'
_refine_ls_weighting_scheme calc
_refine_ls_wR_factor_gt 0.1389
_refine_ls_wR_factor_ref 0.1579
_reflns_Friedel_coverage 0.000
_reflns_number_gt 7734
_reflns_number_total 10059
_reflns_threshold_expression 'I > 2\s(I)'
_cod_data_source_file c8dt03833c2.cif
_cod_data_source_block 3-et2o-350k
_cod_depositor_comments 'Adding full bibliography for 7048090--7048108.cif.'
_cod_database_code 7048107
_shelx_shelxl_version_number 2014/7
_shelx_space_group_comment
;
The symmetry employed for this shelxl refinement is uniquely defined
by the following loop, which should always be used as a source of
symmetry information in preference to the above space-group names.
They are only intended as comments.
;
_shelx_estimated_absorpt_t_min 0.293
_shelx_estimated_absorpt_t_max 0.536

loop_
_space_group_symop_operation_xyz
'x, y, z'
'-x, y+1/2, -z+1/2'
'-x, -y, -z'
'x, -y-1/2, z-1/2'

loop_
_atom_site_label
_atom_site_type_symbol
_atom_site_fract_x
_atom_site_fract_y
_atom_site_fract_z
_atom_site_U_iso_or_equiv
_atom_site_adp_type
_atom_site_occupancy
_atom_site_site_symmetry_order
_atom_site_calc_flag
_atom_site_refinement_flags_posn
_atom_site_refinement_flags_adp
C1 C 0.4788(3) 0.4763(3) 0.7252(3) 0.0477(11) Uani 1 1 d . .
H1 H 0.4588 0.5248 0.7458 0.057 Uiso 1 1 calc R U
C1S C 0.1684(5) 0.4530(6) 0.6154(5) 0.104(3) Uani 1 1 d . .
H1SA H 0.1339 0.4959 0.6326 0.156 Uiso 1 1 calc R U
H1SB H 0.1371 0.4228 0.5722 0.156 Uiso 1 1 calc R U
H1SC H 0.2165 0.4783 0.5989 0.156 Uiso 1 1 calc R U
C2 C 0.4228(3) 0.4250(4) 0.6806(3) 0.0559(13) Uani 1 1 d . .
H2 H 0.3660 0.4376 0.6722 0.067 Uiso 1 1 calc R U
C2S C 0.1959(4) 0.3944(4) 0.6810(4) 0.0669(16) Uani 1 1 d . .
H2SA H 0.1482 0.3640 0.6941 0.080 Uiso 1 1 calc R U
H2SB H 0.2352 0.3540 0.6657 0.080 Uiso 1 1 calc R U
C3 C 0.4522(3) 0.3542(3) 0.6484(3) 0.0509(12) Uani 1 1 d . .
H3 H 0.4151 0.3184 0.6176 0.061 Uiso 1 1 calc R U
C3S C 0.2717(4) 0.3889(4) 0.8095(4) 0.0675(16) Uani 1 1 d . .
H3SA H 0.3124 0.3520 0.7917 0.081 Uiso 1 1 calc R U
H3SB H 0.2292 0.3547 0.8278 0.081 Uiso 1 1 calc R U
C4 C 0.5363(3) 0.3365(3) 0.6618(3) 0.0422(10) Uani 1 1 d . .
H4 H 0.5565 0.2892 0.6394 0.051 Uiso 1 1 calc R U
C4S C 0.3135(5) 0.4430(5) 0.8748(4) 0.088(2) Uani 1 1 d . .
H4SA H 0.3594 0.4722 0.8580 0.132 Uiso 1 1 calc R U
H4SB H 0.3340 0.4087 0.9196 0.132 Uiso 1 1 calc R U
H4SC H 0.2740 0.4830 0.8887 0.132 Uiso 1 1 calc R U
C5 C 0.5917(2) 0.3901(2) 0.7093(2) 0.0306(8) Uani 1 1 d . .
C6 C 0.7159(3) 0.3053(2) 0.7221(2) 0.0313(8) Uani 1 1 d . .
C7 C 0.6825(3) 0.2278(3) 0.7411(3) 0.0461(11) Uani 1 1 d . .
H7 H 0.6274 0.2250 0.7498 0.055 Uiso 1 1 calc R U
C8 C 0.7298(4) 0.1574(3) 0.7467(3) 0.0558(13) Uani 1 1 d . .
H8 H 0.7068 0.1059 0.7572 0.067 Uiso 1 1 calc R U
C9 C 0.8128(4) 0.1626(3) 0.7366(3) 0.0600(14) Uani 1 1 d . .
H9 H 0.8472 0.1155 0.7429 0.072 Uiso 1 1 calc R U
C10 C 0.8432(3) 0.2392(3) 0.7170(3) 0.0470(11) Uani 1 1 d . .
H10 H 0.8988 0.2427 0.7100 0.056 Uiso 1 1 calc R U
C11 C 0.5783(3) 0.6946(3) 0.7095(3) 0.0469(11) Uani 1 1 d . .
H11 H 0.5629 0.7116 0.7567 0.056 Uiso 1 1 calc R U
C12 C 0.5570(3) 0.7447(3) 0.6453(3) 0.0557(13) Uani 1 1 d . .
H12 H 0.5251 0.7929 0.6481 0.067 Uiso 1 1 calc R U
C13 C 0.5835(3) 0.7225(3) 0.5761(3) 0.0564(13) Uani 1 1 d . .
H13 H 0.5708 0.7562 0.5317 0.068 Uiso 1 1 calc R U
C14 C 0.6285(3) 0.6509(3) 0.5734(3) 0.0467(11) Uani 1 1 d . .
H14 H 0.6483 0.6364 0.5275 0.056 Uiso 1 1 calc R U
C15 C 0.6452(2) 0.5984(2) 0.6402(2) 0.0303(8) Uani 1 1 d . .
C16 C 0.6880(2) 0.4749(2) 0.5773(2) 0.0313(8) Uani 1 1 d . .
C17 C 0.6205(3) 0.4708(3) 0.5148(3) 0.0481(11) Uani 1 1 d . .
H17 H 0.5754 0.5072 0.5137 0.058 Uiso 1 1 calc R U
C18 C 0.6206(4) 0.4135(3) 0.4554(3) 0.0579(14) Uani 1 1 d . .
H18 H 0.5752 0.4096 0.4149 0.069 Uiso 1 1 calc R U
C19 C 0.6890(4) 0.3621(3) 0.4568(3) 0.0591(14) Uani 1 1 d . .
H19 H 0.6916 0.3240 0.4164 0.071 Uiso 1 1 calc R U
C20 C 0.7532(3) 0.3681(3) 0.5190(3) 0.0465(11) Uani 1 1 d . .
H20 H 0.7991 0.3329 0.5197 0.056 Uiso 1 1 calc R U
C21 C 0.7370(3) 0.6538(3) 0.9267(3) 0.0470(11) Uani 1 1 d . .
H21 H 0.6888 0.6476 0.9491 0.056 Uiso 1 1 calc R U
C22 C 0.8005(4) 0.6998(4) 0.9662(3) 0.0562(13) Uani 1 1 d . .
H22 H 0.7950 0.7262 1.0132 0.067 Uiso 1 1 calc R U
C23 C 0.8735(3) 0.7067(3) 0.9352(3) 0.0514(12) Uani 1 1 d . .
H23 H 0.9184 0.7374 0.9614 0.062 Uiso 1 1 calc R U
C24 C 0.8794(3) 0.6675(3) 0.8648(3) 0.0410(10) Uani 1 1 d . .
H24 H 0.9289 0.6705 0.8441 0.049 Uiso 1 1 calc R U
C25 C 0.8105(2) 0.6232(2) 0.8246(2) 0.0289(8) Uani 1 1 d . .
C26 C 0.8622(2) 0.5989(2) 0.7032(2) 0.0277(7) Uani 1 1 d . .
C27 C 0.8927(3) 0.6798(3) 0.6919(3) 0.0416(10) Uani 1 1 d . .
H27 H 0.8793 0.7241 0.7228 0.050 Uiso 1 1 calc R U
C28 C 0.9415(3) 0.6939(3) 0.6361(3) 0.0530(12) Uani 1 1 d . .
H28 H 0.9637 0.7469 0.6304 0.064 Uiso 1 1 calc R U
C29 C 0.9582(3) 0.6287(3) 0.5878(3) 0.0530(12) Uani 1 1 d . .
H29 H 0.9917 0.6369 0.5494 0.064 Uiso 1 1 calc R U
C30 C 0.9241(3) 0.5517(3) 0.5981(3) 0.0429(10) Uani 1 1 d . .
H30 H 0.9326 0.5086 0.5639 0.051 Uiso 1 1 calc R U
C31 C 0.6240(3) 0.4321(3) 0.9375(3) 0.0509(12) Uani 1 1 d . .
H31 H 0.5705 0.4552 0.9295 0.061 Uiso 1 1 calc R U
C32 C 0.6456(4) 0.3780(3) 0.9997(3) 0.0647(16) Uani 1 1 d . .
H32 H 0.6084 0.3662 1.0341 0.078 Uiso 1 1 calc R U
C33 C 0.7232(4) 0.3420(3) 1.0094(3) 0.0622(15) Uani 1 1 d . .
H33 H 0.7400 0.3065 1.0519 0.075 Uiso 1 1 calc R U
C34 C 0.7764(4) 0.3578(3) 0.9568(3) 0.0514(12) Uani 1 1 d . .
H34 H 0.8278 0.3306 0.9618 0.062 Uiso 1 1 calc R U
C35 C 0.7531(3) 0.4155(2) 0.8949(2) 0.0325(8) Uani 1 1 d . .
C36 C 0.8849(3) 0.4278(2) 0.8467(2) 0.0325(8) Uani 1 1 d . .
C37 C 0.9406(3) 0.4295(3) 0.9189(3) 0.0493(11) Uani 1 1 d . .
H37 H 0.9198 0.4280 0.9661 0.059 Uiso 1 1 calc R U
C38 C 1.0250(3) 0.4335(4) 0.9194(3) 0.0594(14) Uani 1 1 d . .
H38 H 1.0615 0.4340 0.9670 0.071 Uiso 1 1 calc R U
C39 C 1.0560(3) 0.4369(4) 0.8496(4) 0.0618(15) Uani 1 1 d . .
H39 H 1.1131 0.4423 0.8492 0.074 Uiso 1 1 calc R U
C40 C 1.0004(3) 0.4321(3) 0.7808(3) 0.0476(11) Uani 1 1 d . .
H40 H 1.0211 0.4338 0.7335 0.057 Uiso 1 1 calc R U
N1 N 0.5619(2) 0.4605(2) 0.7409(2) 0.0342(7) Uani 1 1 d . .
N2 N 0.6204(2) 0.6217(2) 0.7084(2) 0.0333(7) Uani 1 1 d . .
N3 N 0.7393(2) 0.6160(2) 0.85641(19) 0.0324(7) Uani 1 1 d . .
N4 N 0.6770(2) 0.4535(2) 0.8871(2) 0.0357(7) Uani 1 1 d . .
N5 N 0.67627(19) 0.38107(19) 0.72234(19) 0.0291(7) Uani 1 1 d . .
N6 N 0.68881(19) 0.5246(2) 0.64236(18) 0.0292(7) Uani 1 1 d . .
N7 N 0.81145(19) 0.57868(19) 0.75668(18) 0.0273(6) Uani 1 1 d . .
N8 N 0.8000(2) 0.4347(2) 0.83764(19) 0.0310(7) Uani 1 1 d . .
N9 N 0.7961(2) 0.3090(2) 0.70771(19) 0.0329(7) Uani 1 1 d . .
N10 N 0.7534(2) 0.4222(2) 0.57908(19) 0.0323(7) Uani 1 1 d . .
N11 N 0.87860(19) 0.5353(2) 0.65540(19) 0.0306(7) Uani 1 1 d . .
N12 N 0.9166(2) 0.4250(2) 0.7784(2) 0.0337(7) Uani 1 1 d . .
O1S O 0.2345(2) 0.4408(2) 0.7468(2) 0.0585(9) Uani 1 1 d . .
Co1 Co 0.64056(3) 0.54452(3) 0.80465(3) 0.03249(14) Uani 1 1 d . .
Co2 Co 0.74404(3) 0.47990(3) 0.74036(3) 0.02362(12) Uani 1 1 d . .
Co3 Co 0.84302(3) 0.41766(3) 0.67436(3) 0.02889(13) Uani 1 1 d . .
Br1 Br 0.52952(4) 0.61400(4) 0.87839(4) 0.06191(17) Uani 1 1 d . .
Br2 Br 0.95184(4) 0.34147(4) 0.60355(4) 0.06466(18) Uani 1 1 d . .

loop_
_atom_site_aniso_label
_atom_site_aniso_U_11
_atom_site_aniso_U_22
_atom_site_aniso_U_33
_atom_site_aniso_U_23
_atom_site_aniso_U_13
_atom_site_aniso_U_12
C1 0.034(2) 0.055(3) 0.057(3) 0.010(2) 0.015(2) 0.005(2)
C1S 0.090(5) 0.125(7) 0.086(5) 0.013(5) -0.014(4) -0.031(5)
C2 0.028(2) 0.070(3) 0.070(3) 0.017(3) 0.008(2) -0.001(2)
C2S 0.048(3) 0.071(4) 0.082(4) -0.012(3) 0.011(3) -0.015(3)
C3 0.038(2) 0.062(3) 0.050(3) 0.013(2) -0.001(2) -0.020(2)
C3S 0.061(3) 0.067(4) 0.077(4) 0.010(3) 0.018(3) 0.011(3)
C4 0.043(2) 0.040(2) 0.044(2) 0.0021(18) 0.0055(19) -0.0117(19)
C4S 0.090(5) 0.108(6) 0.064(4) 0.002(4) 0.008(4) -0.007(4)
C5 0.0305(19) 0.0320(19) 0.0305(19) 0.0063(15) 0.0082(15) -0.0046(15)
C6 0.039(2) 0.0282(18) 0.0267(18) -0.0017(14) 0.0059(15) -0.0006(15)
C7 0.053(3) 0.038(2) 0.049(3) 0.0064(19) 0.012(2) -0.006(2)
C8 0.078(4) 0.030(2) 0.062(3) 0.008(2) 0.018(3) -0.001(2)
C9 0.079(4) 0.035(2) 0.067(3) 0.009(2) 0.017(3) 0.021(2)
C10 0.050(3) 0.041(2) 0.052(3) 0.003(2) 0.015(2) 0.016(2)
C11 0.045(3) 0.036(2) 0.063(3) -0.005(2) 0.019(2) 0.0043(19)
C12 0.053(3) 0.035(2) 0.078(4) 0.005(2) 0.008(3) 0.012(2)
C13 0.064(3) 0.041(3) 0.060(3) 0.014(2) -0.003(3) 0.007(2)
C14 0.061(3) 0.042(2) 0.037(2) 0.0063(19) 0.006(2) 0.004(2)
C15 0.0239(18) 0.0290(18) 0.038(2) 0.0018(15) 0.0040(15) 0.0005(14)
C16 0.038(2) 0.0294(18) 0.0278(19) 0.0025(15) 0.0081(16) -0.0020(16)
C17 0.048(3) 0.047(3) 0.045(3) 0.000(2) -0.005(2) -0.001(2)
C18 0.078(4) 0.051(3) 0.038(3) -0.004(2) -0.012(2) -0.010(3)
C19 0.092(4) 0.046(3) 0.038(3) -0.014(2) 0.007(3) 0.000(3)
C20 0.062(3) 0.038(2) 0.041(2) -0.0078(19) 0.014(2) 0.002(2)
C21 0.055(3) 0.053(3) 0.036(2) -0.005(2) 0.020(2) 0.003(2)
C22 0.074(4) 0.060(3) 0.036(2) -0.018(2) 0.015(2) -0.010(3)
C23 0.064(3) 0.051(3) 0.038(2) -0.009(2) 0.005(2) -0.019(2)
C24 0.043(2) 0.042(2) 0.039(2) -0.0021(18) 0.0102(19) -0.0111(19)
C25 0.0331(19) 0.0268(18) 0.0276(18) 0.0026(14) 0.0077(15) 0.0007(15)
C26 0.0273(18) 0.0287(18) 0.0277(18) 0.0041(14) 0.0060(14) 0.0016(14)
C27 0.050(3) 0.035(2) 0.043(2) 0.0028(18) 0.017(2) -0.0047(19)
C28 0.066(3) 0.048(3) 0.049(3) 0.014(2) 0.021(2) -0.013(2)
C29 0.059(3) 0.061(3) 0.046(3) 0.012(2) 0.029(2) -0.002(2)
C30 0.050(3) 0.045(2) 0.039(2) 0.0056(19) 0.021(2) 0.007(2)
C31 0.060(3) 0.043(3) 0.058(3) -0.002(2) 0.037(2) -0.004(2)
C32 0.097(5) 0.050(3) 0.061(3) 0.005(2) 0.055(3) -0.006(3)
C33 0.105(5) 0.049(3) 0.040(3) 0.011(2) 0.032(3) 0.001(3)
C34 0.070(3) 0.042(3) 0.044(3) 0.008(2) 0.017(2) 0.007(2)
C35 0.045(2) 0.0279(18) 0.0266(19) -0.0013(14) 0.0118(16) -0.0013(16)
C36 0.036(2) 0.0273(18) 0.034(2) -0.0007(15) 0.0020(16) 0.0044(15)
C37 0.054(3) 0.054(3) 0.036(2) -0.008(2) -0.002(2) 0.006(2)
C38 0.046(3) 0.064(3) 0.059(3) -0.009(3) -0.019(2) 0.012(2)
C39 0.030(2) 0.077(4) 0.074(4) -0.018(3) -0.006(2) 0.012(2)
C40 0.030(2) 0.058(3) 0.056(3) -0.008(2) 0.008(2) 0.006(2)
N1 0.0282(16) 0.0377(18) 0.0388(19) 0.0028(14) 0.0119(14) -0.0012(14)
N2 0.0295(16) 0.0304(17) 0.0412(19) -0.0014(14) 0.0096(14) -0.0006(13)
N3 0.0349(17) 0.0327(17) 0.0324(17) -0.0016(13) 0.0143(14) 0.0006(13)
N4 0.0433(19) 0.0321(17) 0.0356(18) -0.0018(14) 0.0185(15) -0.0042(14)
N5 0.0281(16) 0.0278(16) 0.0328(17) 0.0009(13) 0.0088(13) 0.0012(12)
N6 0.0280(15) 0.0327(16) 0.0274(16) 0.0007(13) 0.0059(12) 0.0010(13)
N7 0.0254(15) 0.0294(15) 0.0285(16) 0.0007(12) 0.0088(12) -0.0009(12)
N8 0.0347(17) 0.0313(16) 0.0285(16) 0.0007(13) 0.0093(13) 0.0021(13)
N9 0.0386(18) 0.0306(16) 0.0301(17) -0.0017(13) 0.0077(14) 0.0039(14)
N10 0.0373(18) 0.0320(17) 0.0288(17) -0.0010(13) 0.0091(13) -0.0001(14)
N11 0.0273(15) 0.0376(17) 0.0281(16) 0.0023(13) 0.0082(13) 0.0014(13)
N12 0.0291(16) 0.0347(17) 0.0373(18) -0.0012(14) 0.0055(14) 0.0046(13)
O1S 0.052(2) 0.055(2) 0.068(2) -0.0044(18) 0.0070(18) 0.0000(17)
Co1 0.0316(3) 0.0322(3) 0.0348(3) 0.0014(2) 0.0090(2) -0.0018(2)
Co2 0.0224(2) 0.0258(2) 0.0238(2) -0.00043(18) 0.00713(18) 0.00038(18)
Co3 0.0274(3) 0.0313(3) 0.0289(3) 0.0007(2) 0.0071(2) 0.0018(2)
Br1 0.0572(3) 0.0594(3) 0.0766(4) -0.0020(3) 0.0332(3) 0.0087(2)
Br2 0.0589(3) 0.0723(4) 0.0699(4) -0.0019(3) 0.0318(3) 0.0127(3)

loop_
_atom_type_symbol
_atom_type_description
_atom_type_scat_dispersion_real
_atom_type_scat_dispersion_imag
_atom_type_scat_source
C C 0.0033 0.0016 'International Tables Vol C Tables 4.2.6.8 and 6.1.1.4'
H H 0.0000 0.0000 'International Tables Vol C Tables 4.2.6.8 and 6.1.1.4'
N N 0.0061 0.0033 'International Tables Vol C Tables 4.2.6.8 and 6.1.1.4'
O O 0.0106 0.0060 'International Tables Vol C Tables 4.2.6.8 and 6.1.1.4'
Co Co 0.3494 0.9721 'International Tables Vol C Tables 4.2.6.8 and 6.1.1.4'
Br Br -0.2901 2.4595 'International Tables Vol C Tables 4.2.6.8 and 6.1.1.4'

loop_
_geom_angle_atom_site_label_1
_geom_angle_atom_site_label_2
_geom_angle_atom_site_label_3
_geom_angle
N1 C1 C2 123.4(5)
N1 C1 H1 118.3
C2 C1 H1 118.3
C2S C1S H1SA 109.5
C2S C1S H1SB 109.5
H1SA C1S H1SB 109.5
C2S C1S H1SC 109.5
H1SA C1S H1SC 109.5
H1SB C1S H1SC 109.5
C1 C2 C3 118.6(4)
C1 C2 H2 120.7
C3 C2 H2 120.7
O1S C2S C1S 108.8(6)
O1S C2S H2SA 109.9
C1S C2S H2SA 109.9
O1S C2S H2SB 109.9
C1S C2S H2SB 109.9
H2SA C2S H2SB 108.3
C4 C3 C2 119.9(5)
C4 C3 H3 120.0
C2 C3 H3 120.0
O1S C3S C4S 108.9(5)
O1S C3S H3SA 109.9
C4S C3S H3SA 109.9
O1S C3S H3SB 109.9
C4S C3S H3SB 109.9
H3SA C3S H3SB 108.3
C3 C4 C5 119.7(5)
C3 C4 H4 120.1
C5 C4 H4 120.1
C3S C4S H4SA 109.5
C3S C4S H4SB 109.5
H4SA C4S H4SB 109.5
C3S C4S H4SC 109.5
H4SA C4S H4SC 109.5
H4SB C4S H4SC 109.5
N5 C5 N1 115.6(3)
N5 C5 C4 124.3(4)
N1 C5 C4 119.9(4)
N9 C6 N5 115.0(3)
N9 C6 C7 119.6(4)
N5 C6 C7 125.2(4)
C8 C7 C6 120.7(5)
C8 C7 H7 119.7
C6 C7 H7 119.7
C7 C8 C9 119.4(5)
C7 C8 H8 120.3
C9 C8 H8 120.3
C10 C9 C8 118.4(4)
C10 C9 H9 120.8
C8 C9 H9 120.8
N9 C10 C9 123.0(5)
N9 C10 H10 118.5
C9 C10 H10 118.5
N2 C11 C12 123.8(5)
N2 C11 H11 118.1
C12 C11 H11 118.1
C11 C12 C13 118.5(4)
C11 C12 H12 120.7
C13 C12 H12 120.7
C14 C13 C12 119.3(5)
C14 C13 H13 120.3
C12 C13 H13 120.3
C13 C14 C15 120.2(5)
C13 C14 H14 119.9
C15 C14 H14 119.9
N2 C15 N6 115.8(3)
N2 C15 C14 120.0(4)
N6 C15 C14 124.2(4)
N10 C16 N6 116.0(3)
N10 C16 C17 119.9(4)
N6 C16 C17 123.8(4)
C18 C17 C16 120.6(5)
C18 C17 H17 119.7
C16 C17 H17 119.7
C17 C18 C19 118.7(5)
C17 C18 H18 120.6
C19 C18 H18 120.6
C20 C19 C18 118.7(4)
C20 C19 H19 120.6
C18 C19 H19 120.6
N10 C20 C19 123.6(5)
N10 C20 H20 118.2
C19 C20 H20 118.2
C22 C21 N3 124.0(4)
C22 C21 H21 118.0
N3 C21 H21 118.0
C21 C22 C23 118.6(4)
C21 C22 H22 120.7
C23 C22 H22 120.7
C22 C23 C24 119.3(4)
C22 C23 H23 120.3
C24 C23 H23 120.3
C23 C24 C25 119.9(4)
C23 C24 H24 120.0
C25 C24 H24 120.0
N3 C25 N7 115.3(3)
N3 C25 C24 120.0(4)
N7 C25 C24 124.3(4)
N11 C26 N7 115.5(3)
N11 C26 C27 119.6(3)
N7 C26 C27 124.8(4)
C28 C27 C26 120.4(4)
C28 C27 H27 119.8
C26 C27 H27 119.8
C27 C28 C29 119.6(4)
C27 C28 H28 120.2
C29 C28 H28 120.2
C30 C29 C28 118.2(4)
C30 C29 H29 120.9
C28 C29 H29 120.9
N11 C30 C29 123.3(4)
N11 C30 H30 118.4
C29 C30 H30 118.4
N4 C31 C32 123.1(5)
N4 C31 H31 118.4
C32 C31 H31 118.4
C33 C32 C31 118.2(5)
C33 C32 H32 120.9
C31 C32 H32 120.9
C32 C33 C34 120.3(5)
C32 C33 H33 119.9
C34 C33 H33 119.9
C33 C34 C35 119.9(5)
C33 C34 H34 120.0
C35 C34 H34 120.0
N4 C35 N8 115.3(3)
N4 C35 C34 119.5(4)
N8 C35 C34 125.1(4)
N12 C36 N8 114.8(3)
N12 C36 C37 119.1(4)
N8 C36 C37 125.9(4)
C38 C37 C36 120.1(5)
C38 C37 H37 119.9
C36 C37 H37 119.9
C37 C38 C39 120.1(5)
C37 C38 H38 120.0
C39 C38 H38 120.0
C40 C39 C38 118.2(5)
C40 C39 H39 120.9
C38 C39 H39 120.9
N12 C40 C39 123.0(5)
N12 C40 H40 118.5
C39 C40 H40 118.5
C1 N1 C5 118.5(4)
C1 N1 Co1 119.9(3)
C5 N1 Co1 121.5(3)
C11 N2 C15 118.0(4)
C11 N2 Co1 121.4(3)
C15 N2 Co1 120.5(3)
C21 N3 C25 118.0(4)
C21 N3 Co1 120.2(3)
C25 N3 Co1 121.6(3)
C35 N4 C31 118.8(4)
C35 N4 Co1 122.6(3)
C31 N4 Co1 118.6(3)
C5 N5 C6 123.6(3)
C5 N5 Co2 118.4(3)
C6 N5 Co2 118.0(3)
C15 N6 C16 122.5(3)
C15 N6 Co2 120.6(3)
C16 N6 Co2 116.6(3)
C26 N7 C25 122.9(3)
C26 N7 Co2 119.1(3)
C25 N7 Co2 117.9(2)
C36 N8 C35 124.4(3)
C36 N8 Co2 117.2(3)
C35 N8 Co2 118.4(3)
C10 N9 C6 118.8(4)
C10 N9 Co3 120.9(3)
C6 N9 Co3 120.3(3)
C20 N10 C16 118.5(4)
C20 N10 Co3 121.1(3)
C16 N10 Co3 120.1(3)
C30 N11 C26 118.8(4)
C30 N11 Co3 120.4(3)
C26 N11 Co3 120.6(2)
C40 N12 C36 119.2(4)
C40 N12 Co3 118.9(3)
C36 N12 Co3 121.8(3)
C2S O1S C3S 112.6(5)
N1 Co1 N3 167.14(13)
N1 Co1 N2 87.40(14)
N3 Co1 N2 91.68(13)
N1 Co1 N4 89.60(14)
N3 Co1 N4 88.56(14)
N2 Co1 N4 167.58(13)
N1 Co1 Co2 83.73(9)
N3 Co1 Co2 83.40(9)
N2 Co1 Co2 85.13(9)
N4 Co1 Co2 82.56(9)
N1 Co1 Br1 96.97(9)
N3 Co1 Br1 95.88(9)
N2 Co1 Br1 96.17(9)
N4 Co1 Br1 96.16(10)
Co2 Co1 Br1 178.54(3)
N7 Co2 N8 90.17(14)
N7 Co2 N6 89.87(14)
N8 Co2 N6 179.42(14)
N7 Co2 N5 179.15(13)
N8 Co2 N5 90.58(14)
N6 Co2 N5 89.38(14)
N7 Co2 Co3 90.05(9)
N8 Co2 Co3 90.10(10)
N6 Co2 Co3 89.32(10)
N5 Co2 Co3 89.55(9)
N7 Co2 Co1 90.19(9)
N8 Co2 Co1 91.40(10)
N6 Co2 Co1 89.19(10)
N5 Co2 Co1 90.19(9)
Co3 Co2 Co1 178.49(3)
N12 Co3 N11 86.89(14)
N12 Co3 N10 169.34(13)
N11 Co3 N10 91.24(13)
N12 Co3 N9 89.55(14)
N11 Co3 N9 169.69(13)
N10 Co3 N9 90.48(14)
N12 Co3 Co2 83.95(10)
N11 Co3 Co2 85.41(9)
N10 Co3 Co2 85.44(9)
N9 Co3 Co2 84.60(9)
N12 Co3 Br2 95.58(10)
N11 Co3 Br2 97.23(9)
N10 Co3 Br2 95.06(10)
N9 Co3 Br2 92.74(9)
Co2 Co3 Br2 177.30(3)

loop_
_geom_bond_atom_site_label_1
_geom_bond_atom_site_label_2
_geom_bond_distance
C1 N1 1.353(5)
C1 C2 1.361(8)
C1 H1 0.9300
C1S C2S 1.478(10)
C1S H1SA 0.9600
C1S H1SB 0.9600
C1S H1SC 0.9600
C2 C3 1.375(8)
C2 H2 0.9300
C2S O1S 1.412(7)
C2S H2SA 0.9700
C2S H2SB 0.9700
C3 C4 1.374(7)
C3 H3 0.9300
C3S O1S 1.416(7)
C3S C4S 1.489(10)
C3S H3SA 0.9700
C3S H3SB 0.9700
C4 C5 1.403(6)
C4 H4 0.9300
C4S H4SA 0.9600
C4S H4SB 0.9600
C4S H4SC 0.9600
C5 N5 1.359(5)
C5 N1 1.367(5)
C6 N9 1.362(5)
C6 N5 1.368(5)
C6 C7 1.407(6)
C7 C8 1.354(7)
C7 H7 0.9300
C8 C9 1.384(8)
C8 H8 0.9300
C9 C10 1.379(7)
C9 H9 0.9300
C10 N9 1.343(5)
C10 H10 0.9300
C11 N2 1.349(5)
C11 C12 1.363(7)
C11 H11 0.9300
C12 C13 1.376(8)
C12 H12 0.9300
C13 C14 1.359(7)
C13 H13 0.9300
C14 C15 1.413(6)
C14 H14 0.9300
C15 N2 1.354(5)
C15 N6 1.369(5)
C16 N10 1.348(5)
C16 N6 1.370(5)
C16 C17 1.407(6)
C17 C18 1.371(7)
C17 H17 0.9300
C18 C19 1.375(8)
C18 H18 0.9300
C19 C20 1.370(7)
C19 H19 0.9300
C20 N10 1.347(5)
C20 H20 0.9300
C21 C22 1.354(7)
C21 N3 1.358(5)
C21 H21 0.9300
C22 C23 1.378(7)
C22 H22 0.9300
C23 C24 1.380(6)
C23 H23 0.9300
C24 C25 1.405(6)
C24 H24 0.9300
C25 N3 1.360(5)
C25 N7 1.370(5)
C26 N11 1.359(5)
C26 N7 1.368(5)
C26 C27 1.406(6)
C27 C28 1.358(6)
C27 H27 0.9300
C28 C29 1.385(7)
C28 H28 0.9300
C29 C30 1.368(7)
C29 H29 0.9300
C30 N11 1.349(5)
C30 H30 0.9300
C31 N4 1.360(5)
C31 C32 1.376(8)
C31 H31 0.9300
C32 C33 1.368(9)
C32 H32 0.9300
C33 C34 1.372(7)
C33 H33 0.9300
C34 C35 1.412(6)
C34 H34 0.9300
C35 N4 1.359(5)
C35 N8 1.373(5)
C36 N12 1.358(5)
C36 N8 1.364(5)
C36 C37 1.414(6)
C37 C38 1.366(7)
C37 H37 0.9300
C38 C39 1.377(8)
C38 H38 0.9300
C39 C40 1.370(7)
C39 H39 0.9300
C40 N12 1.355(5)
C40 H40 0.9300
N1 Co1 2.042(4)
N2 Co1 2.047(3)
N3 Co1 2.046(3)
N4 Co1 2.049(4)
N5 Co2 1.916(3)
N6 Co2 1.915(3)
N7 Co2 1.910(3)
N8 Co2 1.912(3)
N9 Co3 2.011(3)
N10 Co3 2.009(3)
N11 Co3 2.003(3)
N12 Co3 1.989(3)
Co1 Co2 2.3862(7)
Co1 Br1 2.6096(7)
Co2 Co3 2.3308(7)
Co3 Br2 2.6002(7)

loop_
_geom_hbond_atom_site_label_D
_geom_hbond_atom_site_label_H
_geom_hbond_atom_site_label_A
_geom_hbond_distance_DH
_geom_hbond_distance_HA
_geom_hbond_distance_DA
_geom_hbond_angle_DHA
_geom_hbond_site_symmetry_A
C1 H1 Br1 0.93 2.78 3.429(6) 128.2 .
C2 H2 O1S 0.93 2.66 3.432(6) 141.1 .
C4 H4 Br1 0.93 3.11 3.735(4) 125.9 2_646
C10 H10 Br2 0.93 2.66 3.269(5) 123.6 .
C11 H11 Br1 0.93 2.73 3.389(5) 128.3 .
C20 H20 Br2 0.93 2.66 3.337(5) 130.4 .
C21 H21 Br1 0.93 2.72 3.387(5) 129.3 .
C29 H29 Br2 0.93 2.95 3.842(5) 162.5 3_766
C30 H30 Br2 0.93 2.76 3.380(5) 125.4 .
C31 H31 Br1 0.93 2.73 3.357(5) 125.9 .
C32 H32 Br1 0.93 2.91 3.793(5) 160.0 3_667
C40 H40 Br2 0.93 2.76 3.354(5) 122.5 .

loop_
_geom_torsion_atom_site_label_1
_geom_torsion_atom_site_label_2
_geom_torsion_atom_site_label_3
_geom_torsion_atom_site_label_4
_geom_torsion
N1 C1 C2 C3 -1.5(8)
C1 C2 C3 C4 0.3(7)
C2 C3 C4 C5 1.0(7)
C3 C4 C5 N5 -175.9(4)
C3 C4 C5 N1 -1.2(6)
N9 C6 C7 C8 1.3(7)
N5 C6 C7 C8 -173.3(5)
C6 C7 C8 C9 2.5(8)
C7 C8 C9 C10 -3.3(8)
C8 C9 C10 N9 0.4(8)
N2 C11 C12 C13 -3.6(8)
C11 C12 C13 C14 1.3(8)
C12 C13 C14 C15 2.2(8)
C13 C14 C15 N2 -3.7(7)
C13 C14 C15 N6 179.0(4)
N10 C16 C17 C18 -0.1(7)
N6 C16 C17 C18 -173.4(4)
C16 C17 C18 C19 -2.0(8)
C17 C18 C19 C20 2.2(8)
C18 C19 C20 N10 -0.4(8)
N3 C21 C22 C23 -2.5(8)
C21 C22 C23 C24 0.7(8)
C22 C23 C24 C25 1.7(8)
C23 C24 C25 N3 -2.6(6)
C23 C24 C25 N7 -176.4(4)
N11 C26 C27 C28 -3.2(7)
N7 C26 C27 C28 -178.7(4)
C26 C27 C28 C29 2.9(8)
C27 C28 C29 C30 0.3(8)
C28 C29 C30 N11 -3.5(8)
N4 C31 C32 C33 -2.3(8)
C31 C32 C33 C34 -2.0(9)
C32 C33 C34 C35 3.9(8)
C33 C34 C35 N4 -1.5(7)
C33 C34 C35 N8 -178.1(5)
N12 C36 C37 C38 3.9(7)
N8 C36 C37 C38 -171.0(5)
C36 C37 C38 C39 0.8(8)
C37 C38 C39 C40 -3.0(9)
C38 C39 C40 N12 0.6(9)
C2 C1 N1 C5 1.3(7)
C2 C1 N1 Co1 177.4(4)
N5 C5 N1 C1 175.2(4)
C4 C5 N1 C1 0.1(6)
N5 C5 N1 Co1 -0.9(5)
C4 C5 N1 Co1 -176.0(3)
C12 C11 N2 C15 2.1(7)
C12 C11 N2 Co1 -174.2(4)
N6 C15 N2 C11 179.1(4)
C14 C15 N2 C11 1.5(6)
N6 C15 N2 Co1 -4.6(4)
C14 C15 N2 Co1 177.9(3)
C22 C21 N3 C25 1.6(7)
C22 C21 N3 Co1 177.8(4)
N7 C25 N3 C21 175.3(4)
C24 C25 N3 C21 1.0(6)
N7 C25 N3 Co1 -0.8(4)
C24 C25 N3 Co1 -175.1(3)
N8 C35 N4 C31 174.3(4)
C34 C35 N4 C31 -2.6(6)
N8 C35 N4 Co1 -7.8(5)
C34 C35 N4 Co1 175.3(3)
C32 C31 N4 C35 4.6(7)
C32 C31 N4 Co1 -173.4(4)
N1 C5 N5 C6 155.2(4)
C4 C5 N5 C6 -29.9(6)
N1 C5 N5 Co2 -25.9(4)
C4 C5 N5 Co2 149.0(3)
N9 C6 N5 C5 157.3(4)
C7 C6 N5 C5 -27.9(6)
N9 C6 N5 Co2 -21.6(4)
C7 C6 N5 Co2 153.2(4)
N2 C15 N6 C16 151.9(4)
C14 C15 N6 C16 -30.7(6)
N2 C15 N6 Co2 -21.0(4)
C14 C15 N6 Co2 156.4(3)
N10 C16 N6 C15 157.5(3)
C17 C16 N6 C15 -29.0(6)
N10 C16 N6 Co2 -29.3(4)
C17 C16 N6 Co2 144.2(4)
N11 C26 N7 C25 157.5(3)
C27 C26 N7 C25 -26.8(6)
N11 C26 N7 Co2 -18.1(4)
C27 C26 N7 Co2 157.5(3)
N3 C25 N7 C26 157.3(3)
C24 C25 N7 C26 -28.7(6)
N3 C25 N7 Co2 -27.0(4)
C24 C25 N7 Co2 147.0(3)
N12 C36 N8 C35 161.1(4)
C37 C36 N8 C35 -23.8(6)
N12 C36 N8 Co2 -22.4(4)
C37 C36 N8 Co2 152.7(4)
N4 C35 N8 C36 157.1(4)
C34 C35 N8 C36 -26.1(6)
N4 C35 N8 Co2 -19.4(4)
C34 C35 N8 Co2 157.4(4)
C9 C10 N9 C6 3.4(7)
C9 C10 N9 Co3 -177.2(4)
N5 C6 N9 C10 171.0(4)
C7 C6 N9 C10 -4.2(6)
N5 C6 N9 Co3 -8.4(4)
C7 C6 N9 Co3 176.5(3)
C19 C20 N10 C16 -1.7(7)
C19 C20 N10 Co3 172.4(4)
N6 C16 N10 C20 175.7(4)
C17 C16 N10 C20 1.9(6)
N6 C16 N10 Co3 1.5(5)
C17 C16 N10 Co3 -172.3(3)
C29 C30 N11 C26 3.2(7)
C29 C30 N11 Co3 -172.4(4)
N7 C26 N11 C30 176.1(4)
C27 C26 N11 C30 0.2(6)
N7 C26 N11 Co3 -8.3(4)
C27 C26 N11 Co3 175.8(3)
C39 C40 N12 C36 4.1(7)
C39 C40 N12 Co3 -179.5(4)
N8 C36 N12 C40 169.2(4)
C37 C36 N12 C40 -6.3(6)
N8 C36 N12 Co3 -7.0(5)
C37 C36 N12 Co3 177.5(3)
C1S C2S O1S C3S -173.0(6)
C4S C3S O1S C2S 177.8(5)
